data_7215077
loop_
_publ_author_name
'Silveira, Claudio C.'
'Mendes, Samuel R.'
'Villetti, Marcos A.'
'Back, Davi F.'
'Kaufman, Teodoro S.'

_publ_section_title
;
 CeIII-promoted oxidation. Efficient aerobic one-pot eco-friendly
 synthesis of oxidized bis(indol-3-yl)methanes and cyclic
 tetra(indolyl)dimethanes
;
_journal_issue 10
_journal_name_full 'Green Chemistry'
_journal_page_first 2912
_journal_paper_doi 10.1039/c2gc36131k
_journal_volume 14
_journal_year 2012
_chemical_formula_moiety 'C28 H30 N2 O2 S2'
_chemical_formula_sum 'C28 H30 N2 O2 S2'
_chemical_formula_weight 490.66
_chemical_melting_point ?
_chemical_name_common 'Tetra(indolyl)dimethane derivative'
_chemical_name_systematic
;
Tetra(indolyl)dimethane derivative 2 DMSO
;
_space_group_IT_number 15
_symmetry_cell_setting monoclinic
_symmetry_space_group_name_Hall '-C 2yc'
_symmetry_space_group_name_H-M 'C 1 2/c 1'
_atom_sites_solution_hydrogens geom
_atom_sites_solution_primary direct
_atom_sites_solution_secondary difmap
_audit_conform_dict_location ftp://ftp.iucr.org/pub/cif_core.dic
_audit_conform_dict_name cif_core.dic
_audit_conform_dict_version 2.3
_audit_creation_date 2012-04-19T12:23:06-00:00
_audit_creation_method 'WinGX routine CIF_UPDATE'
_cell_angle_alpha 90
_cell_angle_beta 113.4630(10)
_cell_angle_gamma 90
_cell_formula_units_Z 8
_cell_length_a 20.7040(5)
_cell_length_b 12.3263(3)
_cell_length_c 21.8634(5)
_cell_measurement_reflns_used 7340
_cell_measurement_temperature 293(2)
_cell_measurement_theta_max 26.64
_cell_measurement_theta_min 2.504
_cell_volume 5118.3(2)
_computing_cell_refinement 'BRUKER SANT'
_computing_data_collection 'BRUKER APEX-II'
_computing_data_reduction 'BRUKER SOFTWARE'
_computing_molecular_graphics 'ORTEP-3 (Farrugia, 2000)'
_computing_publication_material 'SHELXL-97 (Sheldrick, 1997)'
_computing_structure_refinement 'SHELXL-97 (Sheldrick, 2008)'
_computing_structure_solution 'SHELXL97 (Sheldrick, 1997)'
_diffrn_ambient_temperature 293(2)
_diffrn_detector_area_resol_mean none
_diffrn_measured_fraction_theta_full 0.992
_diffrn_measured_fraction_theta_max 0.992
_diffrn_measurement_device_type 'X8 APEX II'
_diffrn_measurement_method 'phi and omega scans'
_diffrn_radiation_monochromator graphite
_diffrn_radiation_type MoK\a
_diffrn_radiation_wavelength 0.71073
_diffrn_reflns_av_R_equivalents 0.0344
_diffrn_reflns_av_unetI/netI 0.0289
_diffrn_reflns_limit_h_max 26
_diffrn_reflns_limit_h_min -26
_diffrn_reflns_limit_k_max 14
_diffrn_reflns_limit_k_min -15
_diffrn_reflns_limit_l_max 27
_diffrn_reflns_limit_l_min -27
_diffrn_reflns_number 28314
_diffrn_reflns_theta_full 27.15
_diffrn_reflns_theta_max 27.15
_diffrn_reflns_theta_min 1.97
_diffrn_standards_decay_% none
_diffrn_standards_interval_count none
_diffrn_standards_interval_time none
_diffrn_standards_number none
_exptl_absorpt_coefficient_mu 0.236
_exptl_absorpt_correction_T_max 0.9588
_exptl_absorpt_correction_T_min 0.9262
_exptl_absorpt_correction_type gaussian
_exptl_absorpt_process_details XPREP
_exptl_crystal_colour colourless
_exptl_crystal_density_diffrn 1.273
_exptl_crystal_density_meas ?
_exptl_crystal_density_method 'not measured'
_exptl_crystal_description block
_exptl_crystal_F_000 2080
_exptl_crystal_size_max 0.33
_exptl_crystal_size_mid 0.28
_exptl_crystal_size_min 0.18
_refine_diff_density_max 1.542
_refine_diff_density_min -0.521
_refine_diff_density_rms 0.061
_refine_ls_extinction_coef none
_refine_ls_extinction_method none
_refine_ls_goodness_of_fit_ref 1.045
_refine_ls_hydrogen_treatment mixed
_refine_ls_matrix_type full
_refine_ls_number_parameters 311
_refine_ls_number_reflns 5637
_refine_ls_number_restraints 0
_refine_ls_restrained_S_all 1.045
_refine_ls_R_factor_all 0.0654
_refine_ls_R_factor_gt 0.0496
_refine_ls_shift/su_max 0
_refine_ls_shift/su_mean 0
_refine_ls_structure_factor_coef Fsqd
_refine_ls_weighting_details
;
calc w=1/[\s^2^(Fo^2^)+(0.0784P)^2^+7.0671P] where
P=(Fo^2^+2Fc^2^)/3
;
_refine_ls_weighting_scheme calc
_refine_ls_wR_factor_gt 0.1351
_refine_ls_wR_factor_ref 0.1466
_reflns_number_gt 4421
_reflns_number_total 5637
_reflns_threshold_expression >2sigma(I)
_cod_data_source_file c2gc36131k.txt
_cod_data_source_block teste2
_cod_depositor_comments
;
The following automatic conversions were performed:

'_chemical_melting_point' value 'none' was changed to '?' - the value
is undefined or not given.

Automatic conversion script
Id: cif_fix_values 2281 2013-09-26 08:29:07Z andrius 

The following automatic conversions were performed:

'_exptl_crystal_density_meas' value 'none' was changed to '?' - the
value is perceived as not measured.

Automatic conversion script
Id: cif_fix_values 3008 2015-01-20 13:52:24Z robertas 
;
_cod_original_sg_symbol_Hall -C2yc
_cod_original_sg_symbol_H-M C2/c
_cod_database_code 7215077

loop_
_symmetry_equiv_pos_as_xyz
'x, y, z'
'-x, y, -z+1/2'
'x+1/2, y+1/2, z'
'-x+1/2, y+1/2, -z+1/2'
'-x, -y, -z'
'x, -y, z-1/2'
'-x+1/2, -y+1/2, -z'
'x+1/2, -y+1/2, z-1/2'

loop_
_atom_site_label
_atom_site_type_symbol
_atom_site_fract_x
_atom_site_fract_y
_atom_site_fract_z
_atom_site_U_iso_or_equiv
_atom_site_adp_type
_atom_site_occupancy
_atom_site_symmetry_multiplicity
_atom_site_calc_flag
_atom_site_refinement_flags
S2 S 0.19490(3) 0.74766(5) 0.06371(3) 0.03579(17) Uani 1 1 d .
S1 S 0.09927(4) 0.04105(5) 0.95111(3) 0.03793(18) Uani 1 1 d .
N1 N 0.10091(9) 0.82258(13) 0.81333(8) 0.0205(4) Uani 1 1 d .
H01 H 0.1122 0.8481 0.8539 0.025 Uiso 1 1 calc R
O2 O 0.21594(9) 0.85977(14) 0.09296(10) 0.0417(4) Uani 1 1 d .
O1 O 0.13860(11) -0.03070(15) 0.92262(9) 0.0478(5) Uani 1 1 d .
C17 C 0.05244(10) 0.60447(14) 0.68509(9) 0.0160(4) Uani 1 1 d .
C8 C 0.08302(10) 0.71621(14) 0.79360(9) 0.0174(4) Uani 1 1 d .
N2 N 0.14392(9) 0.60276(13) 0.89251(8) 0.0215(4) Uani 1 1 d .
H02 H 0.1861 0.6256 0.8978 0.026 Uiso 1 1 calc R
C28 C 0.10225(15) 0.7515(2) 0.02030(15) 0.0462(7) Uani 1 1 d .
H28A H 0.09 0.7956 -0.0201 0.069 Uiso 1 1 calc R
H28B H 0.0811 0.7833 0.049 0.069 Uiso 1 1 calc R
H28C H 0.0844 0.6776 0.0079 0.069 Uiso 1 1 calc R
C24 C 0.22989(13) 0.23778(19) 0.82498(14) 0.0382(6) Uani 1 1 d .
H24A H 0.2791 0.2617 0.8437 0.057 Uiso 1 1 calc R
H24B H 0.2241 0.1782 0.7935 0.057 Uiso 1 1 calc R
H24C H 0.2168 0.2128 0.8611 0.057 Uiso 1 1 calc R
C21 C 0.18307(11) 0.33115(16) 0.78906(10) 0.0242(4) Uani 1 1 d .
C22 C 0.11040(11) 0.31965(16) 0.75788(10) 0.0225(4) Uani 1 1 d .
H22 H 0.0896 0.2516 0.7596 0.027 Uiso 1 1 calc R
C23 C 0.06747(10) 0.40597(15) 0.72421(9) 0.0184(4) Uani 1 1 d .
H23 H 0.018 0.3957 0.7026 0.022 Uiso 1 1 calc R
C18 C 0.09637(10) 0.50672(14) 0.72207(9) 0.0166(4) Uani 1 1 d .
C15 C 0.02566(10) 0.58447(14) 0.85016(9) 0.0159(4) Uani 1 1 d .
C16 C 0.08122(10) 0.63509(14) 0.84233(9) 0.0175(4) Uani 1 1 d .
C7 C 0.07056(10) 0.70527(14) 0.72752(9) 0.0161(4) Uani 1 1 d .
C19 C 0.16909(11) 0.51789(16) 0.75346(11) 0.0244(4) Uani 1 1 d .
H19 H 0.19 0.5861 0.7523 0.029 Uiso 1 1 calc R
C20 C 0.21167(11) 0.43207(17) 0.78632(11) 0.0269(5) Uani 1 1 d .
H20 H 0.2612 0.4422 0.8073 0.032 Uiso 1 1 calc R
C14 C 0.05643(10) 0.51573(14) 0.90793(9) 0.0172(4) Uani 1 1 d .
C9 C 0.12987(11) 0.52954(15) 0.93257(10) 0.0207(4) Uani 1 1 d .
C10 C 0.17572(12) 0.47957(18) 0.99134(11) 0.0285(5) Uani 1 1 d .
H10 H 0.2252 0.4908 1.0081 0.034 Uiso 1 1 calc R
C11 C 0.14574(13) 0.41333(19) 1.02370(11) 0.0323(5) Uani 1 1 d .
H11 H 0.1753 0.3779 1.0637 0.039 Uiso 1 1 calc R
C12 C 0.07298(13) 0.39685(17) 0.99931(11) 0.0290(5) Uani 1 1 d .
H12 H 0.0543 0.35 1.0227 0.035 Uiso 1 1 calc R
C13 C 0.02774(11) 0.44749(15) 0.94174(10) 0.0222(4) Uani 1 1 d .
H13 H -0.0217 0.4362 0.9255 0.027 Uiso 1 1 calc R
C1 C 0.09808(10) 0.88185(15) 0.75908(10) 0.0192(4) Uani 1 1 d .
C6 C 0.07895(10) 0.81088(14) 0.70429(9) 0.0170(4) Uani 1 1 d .
C5 C 0.07200(11) 0.85238(16) 0.64218(10) 0.0213(4) Uani 1 1 d .
H5 H 0.0582 0.8065 0.6042 0.026 Uiso 1 1 calc R
C4 C 0.08561(12) 0.96112(16) 0.63711(11) 0.0267(5) Uani 1 1 d .
H4 H 0.0811 0.9898 0.5953 0.032 Uiso 1 1 calc R
C3 C 0.10594(12) 1.02977(16) 0.69280(12) 0.0294(5) Uani 1 1 d .
H3 H 0.1157 1.1039 0.6882 0.035 Uiso 1 1 calc R
C2 C 0.11204(12) 0.99165(16) 0.75416(11) 0.0265(5) Uani 1 1 d .
H2 H 0.1253 1.0384 0.7917 0.032 Uiso 1 1 calc R
C27 C 0.19970(18) 0.6646(2) 0.13165(15) 0.0536(7) Uani 1 1 d .
H27A H 0.2491 0.6541 0.1617 0.08 Uiso 1 1 calc R
H27B H 0.1781 0.594 0.1148 0.08 Uiso 1 1 calc R
H27C H 0.1745 0.6997 0.1559 0.08 Uiso 1 1 calc R
C26 C 0.16360(14) 0.1125(2) 1.01808(13) 0.0399(6) Uani 1 1 d .
H26A H 0.1874 0.0624 1.055 0.06 Uiso 1 1 calc R
H26B H 0.1408 0.1703 1.0331 0.06 Uiso 1 1 calc R
H26C H 0.1982 0.1444 1.0032 0.06 Uiso 1 1 calc R
C25 C 0.06747(17) 0.1521(3) 0.89464(15) 0.0532(7) Uani 1 1 d .
H25A H 0.0301 0.1267 0.8532 0.08 Uiso 1 1 calc R
H25B H 0.1061 0.1823 0.8849 0.08 Uiso 1 1 calc R
H25C H 0.0487 0.2082 0.9148 0.08 Uiso 1 1 calc R
H17A H 0.0674(12) 0.6195(18) 0.6477(11) 0.020(5) Uiso 1 1 d .

loop_
_atom_site_aniso_label
_atom_site_aniso_U_11
_atom_site_aniso_U_22
_atom_site_aniso_U_33
_atom_site_aniso_U_23
_atom_site_aniso_U_13
_atom_site_aniso_U_12
S2 0.0342(3) 0.0387(3) 0.0399(4) -0.0087(3) 0.0205(3) -0.0095(2)
S1 0.0396(4) 0.0402(3) 0.0355(3) -0.0121(2) 0.0166(3) -0.0097(3)
N1 0.0276(9) 0.0161(7) 0.0167(8) -0.0047(6) 0.0078(7) -0.0063(6)
O2 0.0317(9) 0.0376(9) 0.0533(11) -0.0121(8) 0.0142(8) -0.0145(7)
O1 0.0585(13) 0.0426(10) 0.0371(10) -0.0218(8) 0.0135(9) -0.0007(9)
C17 0.0185(9) 0.0131(8) 0.0150(9) -0.0021(6) 0.0053(7) -0.0022(7)
C8 0.0180(9) 0.0145(8) 0.0182(9) -0.0020(7) 0.0054(8) -0.0034(7)
N2 0.0174(8) 0.0235(8) 0.0198(8) 0.0015(6) 0.0033(7) -0.0029(6)
C28 0.0362(15) 0.0455(15) 0.0503(16) -0.0133(12) 0.0104(13) -0.0142(12)
C24 0.0290(13) 0.0296(12) 0.0429(14) 0.0075(10) 0.0005(11) 0.0080(10)
C21 0.0233(11) 0.0225(9) 0.0223(10) -0.0004(8) 0.0043(9) 0.0041(8)
C22 0.0244(10) 0.0177(9) 0.0222(10) 0.0004(7) 0.0060(8) 0.0001(8)
C23 0.0170(9) 0.0172(8) 0.0195(9) -0.0015(7) 0.0059(8) -0.0011(7)
C18 0.0182(9) 0.0162(8) 0.0148(9) -0.0031(7) 0.0058(7) -0.0009(7)
C15 0.0198(9) 0.0129(8) 0.0125(8) 0.0000(6) 0.0038(7) 0.0008(7)
C16 0.0209(10) 0.0152(8) 0.0135(9) -0.0029(7) 0.0037(7) -0.0009(7)
C7 0.0175(9) 0.0135(8) 0.0158(9) -0.0005(7) 0.0051(7) -0.0015(7)
C19 0.0205(10) 0.0199(9) 0.0286(11) -0.0034(8) 0.0054(9) -0.0051(8)
C20 0.0159(10) 0.0282(10) 0.0289(11) -0.0037(8) 0.0008(9) -0.0005(8)
C14 0.0217(10) 0.0138(8) 0.0136(9) 0.0001(7) 0.0044(8) 0.0022(7)
C9 0.0219(10) 0.0200(9) 0.0172(9) 0.0005(7) 0.0046(8) 0.0030(7)
C10 0.0244(11) 0.0307(11) 0.0230(10) 0.0035(8) 0.0016(9) 0.0083(9)
C11 0.0363(13) 0.0330(11) 0.0204(10) 0.0110(9) 0.0036(9) 0.0134(10)
C12 0.0389(13) 0.0248(10) 0.0240(11) 0.0095(8) 0.0133(10) 0.0060(9)
C13 0.0271(11) 0.0198(9) 0.0199(10) 0.0033(7) 0.0096(9) 0.0033(8)
C1 0.0214(10) 0.0148(9) 0.0209(10) -0.0009(7) 0.0080(8) -0.0018(7)
C6 0.0166(9) 0.0141(8) 0.0204(9) -0.0016(7) 0.0074(8) -0.0012(7)
C5 0.0234(10) 0.0209(9) 0.0196(10) 0.0008(7) 0.0086(8) 0.0006(8)
C4 0.0326(12) 0.0225(10) 0.0283(11) 0.0078(8) 0.0156(10) 0.0030(8)
C3 0.0374(13) 0.0145(9) 0.0401(13) 0.0028(8) 0.0194(11) -0.0020(8)
C2 0.0365(12) 0.0143(9) 0.0305(11) -0.0049(8) 0.0151(10) -0.0055(8)
C27 0.064(2) 0.0482(16) 0.0486(17) 0.0063(13) 0.0221(16) -0.0015(14)
C26 0.0464(15) 0.0396(13) 0.0345(13) -0.0162(10) 0.0170(12) -0.0044(11)
C25 0.0535(18) 0.0551(18) 0.0453(16) -0.0026(13) 0.0135(14) 0.0068(14)

loop_
_atom_type_symbol
_atom_type_description
_atom_type_scat_dispersion_real
_atom_type_scat_dispersion_imag
_atom_type_scat_source
C C 0.0033 0.0016 'International Tables Vol C Tables 4.2.6.8 and 6.1.1.4'
H H 0 0 'International Tables Vol C Tables 4.2.6.8 and 6.1.1.4'
N N 0.0061 0.0033 'International Tables Vol C Tables 4.2.6.8 and 6.1.1.4'
O O 0.0106 0.006 'International Tables Vol C Tables 4.2.6.8 and 6.1.1.4'
S S 0.1246 0.1234 'International Tables Vol C Tables 4.2.6.8 and 6.1.1.4'

loop_
_geom_angle_atom_site_label_1
_geom_angle_atom_site_label_2
_geom_angle_atom_site_label_3
_geom_angle
_geom_angle_site_symmetry_1
_geom_angle_site_symmetry_3
O2 S2 C28 105.71(12) . .
O2 S2 C27 105.24(13) . .
C28 S2 C27 98.72(15) . .
O1 S1 C26 106.46(12) . .
O1 S1 C25 106.11(13) . .
C26 S1 C25 98.00(14) . .
C1 N1 C8 108.69(15) . .
C1 N1 H01 125.7 . .
C8 N1 H01 125.7 . .
C7 C17 C15 113.76(15) . 2_556
C7 C17 C18 111.95(15) . .
C15 C17 C18 115.55(15) 2_556 .
C7 C17 H17A 105.6(13) . .
C15 C17 H17A 103.3(13) 2_556 .
C18 C17 H17A 105.4(13) . .
C7 C8 N1 109.68(16) . .
C7 C8 C16 130.40(17) . .
N1 C8 C16 119.91(16) . .
C9 N2 C16 109.05(16) . .
C9 N2 H02 125.5 . .
C16 N2 H02 125.5 . .
S2 C28 H28A 109.5 . .
S2 C28 H28B 109.5 . .
H28A C28 H28B 109.5 . .
S2 C28 H28C 109.5 . .
H28A C28 H28C 109.5 . .
H28B C28 H28C 109.5 . .
C21 C24 H24A 109.5 . .
C21 C24 H24B 109.5 . .
H24A C24 H24B 109.5 . .
C21 C24 H24C 109.5 . .
H24A C24 H24C 109.5 . .
H24B C24 H24C 109.5 . .
C20 C21 C22 117.84(18) . .
C20 C21 C24 120.6(2) . .
C22 C21 C24 121.56(19) . .
C21 C22 C23 121.29(18) . .
C21 C22 H22 119.4 . .
C23 C22 H22 119.4 . .
C18 C23 C22 120.54(18) . .
C18 C23 H23 119.7 . .
C22 C23 H23 119.7 . .
C23 C18 C19 117.96(17) . .
C23 C18 C17 123.25(17) . .
C19 C18 C17 118.76(16) . .
C16 C15 C14 105.98(17) . .
C16 C15 C17 129.83(16) . 2_556
C14 C15 C17 123.60(16) . 2_556
C15 C16 N2 109.72(16) . .
C15 C16 C8 131.31(17) . .
N2 C16 C8 118.91(17) . .
C8 C7 C6 106.62(16) . .
C8 C7 C17 128.85(16) . .
C6 C7 C17 124.53(16) . .
C20 C19 C18 121.48(18) . .
C20 C19 H19 119.3 . .
C18 C19 H19 119.3 . .
C19 C20 C21 120.89(19) . .
C19 C20 H20 119.6 . .
C21 C20 H20 119.6 . .
C13 C14 C9 119.48(17) . .
C13 C14 C15 133.15(19) . .
C9 C14 C15 107.32(16) . .
N2 C9 C10 129.7(2) . .
N2 C9 C14 107.92(16) . .
C10 C9 C14 122.19(19) . .
C11 C10 C9 116.9(2) . .
C11 C10 H10 121.6 . .
C9 C10 H10 121.6 . .
C10 C11 C12 121.8(2) . .
C10 C11 H11 119.1 . .
C12 C11 H11 119.1 . .
C13 C12 C11 121.2(2) . .
C13 C12 H12 119.4 . .
C11 C12 H12 119.4 . .
C12 C13 C14 118.4(2) . .
C12 C13 H13 120.8 . .
C14 C13 H13 120.8 . .
N1 C1 C2 129.97(18) . .
N1 C1 C6 107.77(16) . .
C2 C1 C6 122.25(18) . .
C5 C6 C1 118.87(17) . .
C5 C6 C7 133.93(17) . .
C1 C6 C7 107.21(16) . .
C4 C5 C6 119.01(18) . .
C4 C5 H5 120.5 . .
C6 C5 H5 120.5 . .
C5 C4 C3 121.02(19) . .
C5 C4 H4 119.5 . .
C3 C4 H4 119.5 . .
C2 C3 C4 121.23(18) . .
C2 C3 H3 119.4 . .
C4 C3 H3 119.4 . .
C3 C2 C1 117.60(19) . .
C3 C2 H2 121.2 . .
C1 C2 H2 121.2 . .
S2 C27 H27A 109.5 . .
S2 C27 H27B 109.5 . .
H27A C27 H27B 109.5 . .
S2 C27 H27C 109.5 . .
H27A C27 H27C 109.5 . .
H27B C27 H27C 109.5 . .
S1 C26 H26A 109.5 . .
S1 C26 H26B 109.5 . .
H26A C26 H26B 109.5 . .
S1 C26 H26C 109.5 . .
H26A C26 H26C 109.5 . .
H26B C26 H26C 109.5 . .
S1 C25 H25A 109.5 . .
S1 C25 H25B 109.5 . .
H25A C25 H25B 109.5 . .
S1 C25 H25C 109.5 . .
H25A C25 H25C 109.5 . .
H25B C25 H25C 109.5 . .

loop_
_geom_bond_atom_site_label_1
_geom_bond_atom_site_label_2
_geom_bond_distance
_geom_bond_site_symmetry_2
S2 O2 1.5120(17) .
S2 C28 1.770(3) .
S2 C27 1.774(3) .
S1 O1 1.4958(19) .
S1 C26 1.772(3) .
S1 C25 1.784(3) .
N1 C1 1.374(2) .
N1 C8 1.384(2) .
N1 H01 0.88 .
C17 C7 1.506(2) .
C17 C15 1.509(3) 2_556
C17 C18 1.532(3) .
C17 H17A 1.00(2) .
C8 C7 1.370(3) .
C8 C16 1.472(3) .
N2 C9 1.367(3) .
N2 C16 1.383(2) .
N2 H02 0.88 .
C28 H28A 0.98 .
C28 H28B 0.98 .
C28 H28C 0.98 .
C24 C21 1.508(3) .
C24 H24A 0.98 .
C24 H24B 0.98 .
C24 H24C 0.98 .
C21 C20 1.389(3) .
C21 C22 1.390(3) .
C22 C23 1.394(3) .
C22 H22 0.95 .
C23 C18 1.387(3) .
C23 H23 0.95 .
C18 C19 1.391(3) .
C15 C16 1.378(3) .
C15 C14 1.442(2) .
C15 C17 1.509(3) 2_556
C7 C6 1.433(2) .
C19 C20 1.381(3) .
C19 H19 0.95 .
C20 H20 0.95 .
C14 C13 1.399(3) .
C14 C9 1.407(3) .
C9 C10 1.400(3) .
C10 C11 1.379(3) .
C10 H10 0.95 .
C11 C12 1.398(3) .
C11 H11 0.95 .
C12 C13 1.383(3) .
C12 H12 0.95 .
C13 H13 0.95 .
C1 C2 1.397(3) .
C1 C6 1.407(3) .
C6 C5 1.404(3) .
C5 C4 1.383(3) .
C5 H5 0.95 .
C4 C3 1.403(3) .
C4 H4 0.95 .
C3 C2 1.379(3) .
C3 H3 0.95 .
C2 H2 0.95 .
C27 H27A 0.98 .
C27 H27B 0.98 .
C27 H27C 0.98 .
C26 H26A 0.98 .
C26 H26B 0.98 .
C26 H26C 0.98 .
C25 H25A 0.98 .
C25 H25B 0.98 .
C25 H25C 0.98 .

loop_
_geom_torsion_atom_site_label_1
_geom_torsion_atom_site_label_2
_geom_torsion_atom_site_label_3
_geom_torsion_atom_site_label_4
_geom_torsion
_geom_torsion_site_symmetry_1
C1 N1 C8 C7 1.7(2) .
C1 N1 C8 C16 -179.42(17) .
C20 C21 C22 C23 0.8(3) .
C24 C21 C22 C23 -179.4(2) .
C21 C22 C23 C18 -1.2(3) .
C22 C23 C18 C19 1.0(3) .
C22 C23 C18 C17 179.00(17) .
C7 C17 C18 C23 131.88(18) .
C15 C17 C18 C23 -0.5(3) 2_556
C7 C17 C18 C19 -50.2(2) .
C15 C17 C18 C19 177.44(17) 2_556
C14 C15 C16 N2 -1.0(2) .
C17 C15 C16 N2 170.22(17) 2_556
C14 C15 C16 C8 -178.10(18) .
C17 C15 C16 C8 -6.9(3) 2_556
C9 N2 C16 C15 1.1(2) .
C9 N2 C16 C8 178.62(16) .
C7 C8 C16 C15 -74.0(3) .
N1 C8 C16 C15 107.4(2) .
C7 C8 C16 N2 109.1(2) .
N1 C8 C16 N2 -69.5(2) .
N1 C8 C7 C6 -1.9(2) .
C16 C8 C7 C6 179.43(19) .
N1 C8 C7 C17 177.35(18) .
C16 C8 C7 C17 -1.4(4) .
C15 C17 C7 C8 91.3(2) 2_556
C18 C17 C7 C8 -42.0(3) .
C15 C17 C7 C6 -89.7(2) 2_556
C18 C17 C7 C6 137.06(18) .
C23 C18 C19 C20 -0.5(3) .
C17 C18 C19 C20 -178.53(19) .
C18 C19 C20 C21 0.1(3) .
C22 C21 C20 C19 -0.2(3) .
C24 C21 C20 C19 180.0(2) .
C16 C15 C14 C13 177.78(19) .
C17 C15 C14 C13 5.8(3) 2_556
C16 C15 C14 C9 0.6(2) .
C17 C15 C14 C9 -171.37(16) 2_556
C16 N2 C9 C10 -175.9(2) .
C16 N2 C9 C14 -0.7(2) .
C13 C14 C9 N2 -177.57(17) .
C15 C14 C9 N2 0.1(2) .
C13 C14 C9 C10 -1.9(3) .
C15 C14 C9 C10 175.74(18) .
N2 C9 C10 C11 176.1(2) .
C14 C9 C10 C11 1.5(3) .
C9 C10 C11 C12 -0.2(3) .
C10 C11 C12 C13 -0.7(3) .
C11 C12 C13 C14 0.3(3) .
C9 C14 C13 C12 1.0(3) .
C15 C14 C13 C12 -176.0(2) .
C8 N1 C1 C2 -179.5(2) .
C8 N1 C1 C6 -0.8(2) .
N1 C1 C6 C5 179.60(17) .
C2 C1 C6 C5 -1.6(3) .
N1 C1 C6 C7 -0.3(2) .
C2 C1 C6 C7 178.52(19) .
C8 C7 C6 C5 -178.6(2) .
C17 C7 C6 C5 2.2(3) .
C8 C7 C6 C1 1.3(2) .
C17 C7 C6 C1 -177.93(17) .
C1 C6 C5 C4 1.4(3) .
C7 C6 C5 C4 -178.8(2) .
C6 C5 C4 C3 -0.1(3) .
C5 C4 C3 C2 -1.0(4) .
C4 C3 C2 C1 0.8(3) .
N1 C1 C2 C3 179.0(2) .
C6 C1 C2 C3 0.5(3) .
